data_8105197
loop_
_publ_author_name
'Liu, Jie'
'Liang, Qirui'
'Li, Jie'
'Xiao, Lufei'

_publ_section_title
;
 Crystal structure of
 (E)-(2-methoxy-benzylidene)-(4-[1,2,4]triazol-1-yl-phenyl)-amine,
 C16H14N4O
;
_journal_issue 2
_journal_name_full 'Zeitschrift f\"ur Kristallographie - New Crystal Structures'
_journal_page_first 257
_journal_page_last 259
_journal_paper_doi 10.1515/ncrs-2021-0479
_journal_volume 237
_journal_year 2022
_chemical_formula_moiety '2(C16 H14 N4 O)'
_chemical_formula_sum 'C32 H28 N8 O2'
_chemical_formula_weight 556.62
_space_group_crystal_system triclinic
_space_group_IT_number 2
_space_group_name_Hall '-P 1'
_space_group_name_H-M_alt 'P -1'
_atom_sites_solution_hydrogens geom
_cell_angle_alpha 88.870(5)
_cell_angle_beta 86.304(5)
_cell_angle_gamma 80.568(5)
_cell_formula_units_Z 2
_cell_length_a 8.721(5)
_cell_length_b 12.116(5)
_cell_length_c 13.413(5)
_cell_measurement_reflns_used 6596
_cell_measurement_temperature 298(2)
_cell_measurement_theta_max 27.07
_cell_measurement_theta_min 2.69
_cell_volume 1395.1(11)
_computing_cell_refinement 'Bruker SMART'
_computing_data_collection 'Bruker SMART'
_computing_data_reduction 'Bruker SAINT'
_computing_molecular_graphics 'Olex2 (Dolomanov et al., 2009)'
_computing_publication_material 'Olex2 (Dolomanov et al., 2009)'
_computing_structure_refinement 'ShelXL (Sheldrick, 2015)'
_computing_structure_solution 'Bruker SHELXTL'
_diffrn_ambient_temperature 298(2)
_diffrn_measured_fraction_theta_full 0.987
_diffrn_measured_fraction_theta_max 0.886
_diffrn_measurement_device_type 'Bruker Smart Apex??CCD'
_diffrn_measurement_method '\w scans'
_diffrn_radiation_type MoK\a
_diffrn_radiation_wavelength 0.71069
_diffrn_reflns_av_R_equivalents 0.0493
_diffrn_reflns_av_unetI/netI 0.0629
_diffrn_reflns_Laue_measured_fraction_full 0.987
_diffrn_reflns_Laue_measured_fraction_max 0.886
_diffrn_reflns_limit_h_max 10
_diffrn_reflns_limit_h_min -11
_diffrn_reflns_limit_k_max 14
_diffrn_reflns_limit_k_min -15
_diffrn_reflns_limit_l_max 16
_diffrn_reflns_limit_l_min -15
_diffrn_reflns_number 10575
_diffrn_reflns_point_group_measured_fraction_full 0.987
_diffrn_reflns_point_group_measured_fraction_max 0.886
_diffrn_reflns_theta_full 25.240
_diffrn_reflns_theta_max 27.206
_diffrn_reflns_theta_min 1.521
_exptl_absorpt_coefficient_mu 0.087
_exptl_absorpt_correction_type multi-scan
_exptl_absorpt_process_details sadabs
_exptl_crystal_colour 'light yellow'
_exptl_crystal_density_diffrn 1.325
_exptl_crystal_description block
_exptl_crystal_F_000 584
_exptl_crystal_size_max 0.3
_exptl_crystal_size_mid 0.2
_exptl_crystal_size_min 0.2
_exptl_transmission_factor_max 0.983
_exptl_transmission_factor_min 0.979
_refine_diff_density_max 0.241
_refine_diff_density_min -0.317
_refine_diff_density_rms 0.060
_refine_ls_extinction_coef 0.076(6)
_refine_ls_extinction_expression Fc^*^=kFc[1+0.001xFc^2^\l^3^/sin(2\q)]^-1/4^
_refine_ls_extinction_method 'SHELXL-2018/3 (Sheldrick 2018)'
_refine_ls_goodness_of_fit_ref 1.036
_refine_ls_hydrogen_treatment constr
_refine_ls_matrix_type full
_refine_ls_number_parameters 382
_refine_ls_number_reflns 5516
_refine_ls_number_restraints 0
_refine_ls_restrained_S_all 1.036
_refine_ls_R_factor_all 0.0613
_refine_ls_R_factor_gt 0.0543
_refine_ls_shift/su_max 0.001
_refine_ls_shift/su_mean 0.000
_refine_ls_structure_factor_coef Fsqd
_refine_ls_weighting_details 'w=1/[\s^2^(Fo^2^)+(0.0952P)^2^+0.1628P] where P=(Fo^2^+2Fc^2^)/3'
_refine_ls_weighting_scheme calc
_refine_ls_wR_factor_gt 0.1543
_refine_ls_wR_factor_ref 0.1645
_reflns_Friedel_coverage 0.000
_reflns_Friedel_fraction_full .
_reflns_Friedel_fraction_max .
_reflns_number_gt 4614
_reflns_number_total 5516
_reflns_threshold_expression 'I > 2\s(I)'
_cod_data_source_file suppl_j_ncrs-2021-0479_suppl.cif
_cod_data_source_block lj-4
_cod_depositor_comments
;
The following automatic conversions were performed:

data item '_space_group_crystal_system' value 'Triclinic' was changed
to 'triclinic' in accordance with the built-in table derived from the
CIF Core dictionary named 'cif_core.dic' version 2.4.5 last updated
on 2014-11-21.

Automatic conversion script
Id: cif_fix_values 8738 2021-04-28 16:35:53Z antanas 
;
_cod_database_code 8105197
_shelx_space_group_comment
;
The symmetry employed for this shelxl refinement is uniquely defined
by the following loop, which should always be used as a source of
symmetry information in preference to the above space-group names.
They are only intended as comments.
;
_shelx_estimated_absorpt_t_max 0.983
_shelx_estimated_absorpt_t_min 0.974
_olex2_refinement_description
;
1. Fixed Uiso
 At 1.2 times of:
  All C(H) groups
 At 1.5 times of:
  All C(H,H,H) groups
2.a Aromatic/amide H refined with riding coordinates:
 C1(H1), C2(H2), C4(H4), C5(H5), C7(H7), C8(H8), C9(H9), C12(H12), C13(H13),
 C14(H14), C15(H15), C17(H17), C18(H18), C20(H20), C21(H21), C23(H23), C24(H24),
  C25(H25), C28(H28), C29(H29), C30(H30), C31(H31)
2.b Idealised Me refined as rotating group:
 C16(H16A,H16B,H16C), C32(H32A,H32B,H32C)
;

loop_
_space_group_symop_operation_xyz
'x, y, z'
'-x, -y, -z'

loop_
_atom_site_label
_atom_site_type_symbol
_atom_site_fract_x
_atom_site_fract_y
_atom_site_fract_z
_atom_site_U_iso_or_equiv
_atom_site_adp_type
_atom_site_occupancy
_atom_site_site_symmetry_order
_atom_site_calc_flag
_atom_site_refinement_flags_posn
_atom_site_refinement_flags_adp
_atom_site_refinement_flags_occupancy
_atom_site_disorder_assembly
_atom_site_disorder_group
O1 O 0.27522(14) -0.00568(10) 0.97368(9) 0.0592(3) Uani 1 1 d . . . . .
N1 N -0.19096(13) 0.40970(10) 0.52191(8) 0.0399(3) Uani 1 1 d . . . . .
N2 N -0.10429(16) 0.36964(12) 0.43806(9) 0.0561(4) Uani 1 1 d . . . . .
N3 N -0.30142(17) 0.50571(12) 0.39791(10) 0.0542(4) Uani 1 1 d . . . . .
N4 N -0.05979(15) 0.25301(10) 0.91010(9) 0.0459(3) Uani 1 1 d . . . . .
C1 C -0.1766(2) 0.43079(14) 0.36728(12) 0.0554(4) Uani 1 1 d . . . . .
H1 H -0.143144 0.422569 0.300191 0.067 Uiso 1 1 calc R . . . .
C2 C -0.30579(18) 0.49041(13) 0.49518(11) 0.0486(4) Uani 1 1 d . . . . .
H2 H -0.379200 0.530468 0.539878 0.058 Uiso 1 1 calc R . . . .
C3 C -0.15533(16) 0.36630(11) 0.61903(10) 0.0374(3) Uani 1 1 d . . . . .
C4 C -0.00442(17) 0.31836(13) 0.63746(11) 0.0467(4) Uani 1 1 d . . . . .
H4 H 0.073667 0.313135 0.586365 0.056 Uiso 1 1 calc R . . . .
C5 C 0.03009(17) 0.27809(13) 0.73247(11) 0.0474(4) Uani 1 1 d . . . . .
H5 H 0.131223 0.245085 0.744640 0.057 Uiso 1 1 calc R . . . .
C6 C -0.08605(16) 0.28688(11) 0.80966(10) 0.0403(3) Uani 1 1 d . . . . .
C7 C -0.23677(17) 0.33689(12) 0.78968(11) 0.0443(3) Uani 1 1 d . . . . .
H7 H -0.314487 0.344625 0.841076 0.053 Uiso 1 1 calc R . . . .
C8 C -0.27283(16) 0.37520(12) 0.69484(10) 0.0429(3) Uani 1 1 d . . . . .
H8 H -0.374386 0.406509 0.682006 0.052 Uiso 1 1 calc R . . . .
C9 C 0.04335(17) 0.16986(12) 0.92953(11) 0.0434(3) Uani 1 1 d . . . . .
H9 H 0.103346 0.131608 0.877325 0.052 Uiso 1 1 calc R . . . .
C10 C 0.06955(17) 0.13305(12) 1.03295(10) 0.0423(3) Uani 1 1 d . . . . .
C11 C 0.18528(17) 0.04162(12) 1.05393(11) 0.0455(3) Uani 1 1 d . . . . .
C12 C 0.2038(2) 0.00462(14) 1.15214(12) 0.0572(4) Uani 1 1 d . . . . .
H12 H 0.279977 -0.055990 1.165876 0.069 Uiso 1 1 calc R . . . .
C13 C 0.1090(2) 0.05807(15) 1.22906(12) 0.0626(5) Uani 1 1 d . . . . .
H13 H 0.121980 0.033074 1.294452 0.075 Uiso 1 1 calc R . . . .
C14 C -0.0051(2) 0.14824(15) 1.21012(12) 0.0598(4) Uani 1 1 d . . . . .
H14 H -0.068159 0.183912 1.262373 0.072 Uiso 1 1 calc R . . . .
C15 C -0.0244(2) 0.18481(13) 1.11280(12) 0.0512(4) Uani 1 1 d . . . . .
H15 H -0.101568 0.245152 1.100121 0.061 Uiso 1 1 calc R . . . .
C16 C 0.3811(2) -0.10682(15) 0.99030(16) 0.0699(5) Uani 1 1 d . . . . .
H16A H 0.433419 -0.132876 0.927947 0.105 Uiso 1 1 calc GR . . . .
H16B H 0.324385 -0.162707 1.018537 0.105 Uiso 1 1 calc GR . . . .
H16C H 0.456381 -0.092731 1.035575 0.105 Uiso 1 1 calc GR . . . .
O2 O 0.76343(14) 0.99833(9) 0.51039(8) 0.0572(3) Uani 1 1 d . . . . .
N5 N 0.69815(13) 0.58124(10) 0.99306(8) 0.0399(3) Uani 1 1 d . . . . .
N6 N 0.61966(16) 0.63438(12) 1.07473(9) 0.0536(4) Uani 1 1 d . . . . .
N7 N 0.80753(15) 0.49468(11) 1.12173(9) 0.0498(3) Uani 1 1 d . . . . .
N8 N 0.57036(14) 0.73578(10) 0.60405(9) 0.0434(3) Uani 1 1 d . . . . .
C17 C 0.69104(19) 0.57859(14) 1.14853(11) 0.0524(4) Uani 1 1 d . . . . .
H17 H 0.662799 0.596012 1.215117 0.063 Uiso 1 1 calc R . . . .
C18 C 0.80763(17) 0.49931(12) 1.02367(11) 0.0445(3) Uani 1 1 d . . . . .
H18 H 0.875191 0.451688 0.981055 0.053 Uiso 1 1 calc R . . . .
C19 C 0.66554(16) 0.61822(11) 0.89346(10) 0.0382(3) Uani 1 1 d . . . . .
C20 C 0.51301(16) 0.64523(12) 0.86690(11) 0.0443(3) Uani 1 1 d . . . . .
H20 H 0.431246 0.638520 0.913478 0.053 Uiso 1 1 calc R . . . .
C21 C 0.48263(17) 0.68229(13) 0.77066(11) 0.0459(4) Uani 1 1 d . . . . .
H21 H 0.380355 0.699114 0.752247 0.055 Uiso 1 1 calc R . . . .
C22 C 0.60497(16) 0.69440(11) 0.70147(10) 0.0392(3) Uani 1 1 d . . . . .
C23 C 0.75728(17) 0.66234(13) 0.72837(11) 0.0482(4) Uani 1 1 d . . . . .
H23 H 0.839374 0.666248 0.681307 0.058 Uiso 1 1 calc R . . . .
C24 C 0.78847(17) 0.62467(13) 0.82426(11) 0.0471(4) Uani 1 1 d . . . . .
H24 H 0.890678 0.603978 0.841884 0.057 Uiso 1 1 calc R . . . .
C25 C 0.64573(17) 0.81053(12) 0.56838(10) 0.0429(3) Uani 1 1 d . . . . .
H25 H 0.713999 0.837717 0.608494 0.052 Uiso 1 1 calc R . . . .
C26 C 0.62945(16) 0.85561(12) 0.46666(10) 0.0415(3) Uani 1 1 d . . . . .
C27 C 0.69152(16) 0.95216(12) 0.43840(11) 0.0438(3) Uani 1 1 d . . . . .
C28 C 0.67620(19) 0.99467(14) 0.34148(12) 0.0535(4) Uani 1 1 d . . . . .
H28 H 0.717174 1.058592 0.322274 0.064 Uiso 1 1 calc R . . . .
C29 C 0.6003(2) 0.94185(15) 0.27416(12) 0.0588(4) Uani 1 1 d . . . . .
H29 H 0.589952 0.971102 0.209862 0.071 Uiso 1 1 calc R . . . .
C30 C 0.5393(2) 0.84654(15) 0.30033(12) 0.0550(4) Uani 1 1 d . . . . .
H30 H 0.488981 0.811300 0.254207 0.066 Uiso 1 1 calc R . . . .
C31 C 0.55441(18) 0.80413(13) 0.39658(11) 0.0479(4) Uani 1 1 d . . . . .
H31 H 0.513495 0.739874 0.414714 0.057 Uiso 1 1 calc R . . . .
C32 C 0.8181(2) 1.10139(15) 0.48802(15) 0.0649(5) Uani 1 1 d . . . . .
H32A H 0.902209 1.089249 0.437583 0.097 Uiso 1 1 calc GR . . . .
H32B H 0.854169 1.129090 0.547328 0.097 Uiso 1 1 calc GR . . . .
H32C H 0.734787 1.155112 0.464111 0.097 Uiso 1 1 calc GR . . . .

loop_
_atom_site_aniso_label
_atom_site_aniso_U_11
_atom_site_aniso_U_22
_atom_site_aniso_U_33
_atom_site_aniso_U_23
_atom_site_aniso_U_13
_atom_site_aniso_U_12
O1 0.0627(7) 0.0586(7) 0.0500(7) 0.0130(5) -0.0015(5) 0.0059(5)
N1 0.0445(6) 0.0446(6) 0.0285(6) 0.0072(5) -0.0010(5) -0.0022(5)
N2 0.0603(8) 0.0689(9) 0.0304(7) 0.0118(6) 0.0080(6) 0.0096(7)
N3 0.0631(8) 0.0598(8) 0.0358(7) 0.0103(6) -0.0074(6) 0.0016(6)
N4 0.0538(7) 0.0505(7) 0.0316(6) 0.0087(5) -0.0052(5) -0.0032(5)
C1 0.0632(10) 0.0661(10) 0.0320(8) 0.0135(7) 0.0018(6) 0.0009(8)
C2 0.0523(8) 0.0536(8) 0.0357(8) 0.0036(6) -0.0056(6) 0.0048(6)
C3 0.0426(7) 0.0396(7) 0.0294(7) 0.0066(5) -0.0017(5) -0.0056(5)
C4 0.0413(7) 0.0585(9) 0.0363(8) 0.0103(6) 0.0050(6) -0.0008(6)
C5 0.0391(7) 0.0592(9) 0.0400(8) 0.0111(7) -0.0028(6) 0.0023(6)
C6 0.0480(7) 0.0422(7) 0.0295(7) 0.0060(5) -0.0037(5) -0.0041(6)
C7 0.0435(7) 0.0530(8) 0.0338(7) 0.0078(6) 0.0024(6) -0.0029(6)
C8 0.0391(7) 0.0513(8) 0.0361(8) 0.0082(6) -0.0024(5) -0.0015(6)
C9 0.0479(7) 0.0482(8) 0.0334(7) 0.0060(6) -0.0045(6) -0.0054(6)
C10 0.0492(8) 0.0466(7) 0.0328(7) 0.0087(6) -0.0076(6) -0.0119(6)
C11 0.0501(8) 0.0493(8) 0.0386(8) 0.0088(6) -0.0081(6) -0.0114(6)
C12 0.0654(10) 0.0591(9) 0.0483(9) 0.0196(7) -0.0184(8) -0.0104(8)
C13 0.0861(12) 0.0722(11) 0.0336(8) 0.0175(7) -0.0138(8) -0.0233(9)
C14 0.0803(12) 0.0648(10) 0.0357(8) 0.0053(7) -0.0016(7) -0.0175(9)
C15 0.0611(9) 0.0528(9) 0.0387(8) 0.0077(6) -0.0030(7) -0.0078(7)
C16 0.0673(11) 0.0548(10) 0.0813(13) 0.0141(9) 0.0006(9) 0.0050(8)
O2 0.0741(8) 0.0552(6) 0.0465(7) 0.0130(5) -0.0083(5) -0.0228(5)
N5 0.0431(6) 0.0458(6) 0.0291(6) 0.0076(5) 0.0018(5) -0.0044(5)
N6 0.0603(8) 0.0620(8) 0.0314(7) 0.0054(6) 0.0056(5) 0.0072(6)
N7 0.0501(7) 0.0623(8) 0.0346(7) 0.0117(6) -0.0027(5) -0.0034(6)
N8 0.0509(7) 0.0478(7) 0.0314(6) 0.0094(5) -0.0037(5) -0.0084(5)
C17 0.0584(9) 0.0664(10) 0.0286(7) 0.0079(7) 0.0015(6) -0.0016(7)
C18 0.0448(7) 0.0508(8) 0.0348(7) 0.0072(6) 0.0001(6) -0.0006(6)
C19 0.0441(7) 0.0407(7) 0.0293(7) 0.0081(5) 0.0000(5) -0.0075(5)
C20 0.0399(7) 0.0556(8) 0.0367(8) 0.0101(6) 0.0044(6) -0.0099(6)
C21 0.0398(7) 0.0594(9) 0.0392(8) 0.0115(6) -0.0040(6) -0.0105(6)
C22 0.0469(7) 0.0401(7) 0.0309(7) 0.0080(5) -0.0025(5) -0.0087(5)
C23 0.0425(7) 0.0624(9) 0.0375(8) 0.0167(7) 0.0054(6) -0.0075(6)
C24 0.0381(7) 0.0628(9) 0.0393(8) 0.0169(7) -0.0014(6) -0.0072(6)
C25 0.0497(8) 0.0462(7) 0.0327(7) 0.0080(6) -0.0048(6) -0.0075(6)
C26 0.0433(7) 0.0447(7) 0.0332(7) 0.0083(6) 0.0010(5) 0.0002(5)
C27 0.0446(7) 0.0463(7) 0.0376(7) 0.0082(6) 0.0012(6) -0.0015(6)
C28 0.0587(9) 0.0551(9) 0.0444(9) 0.0190(7) 0.0020(7) -0.0069(7)
C29 0.0667(10) 0.0709(11) 0.0338(8) 0.0174(7) -0.0042(7) 0.0021(8)
C30 0.0616(9) 0.0629(10) 0.0382(8) 0.0048(7) -0.0108(7) -0.0013(7)
C31 0.0539(8) 0.0484(8) 0.0399(8) 0.0076(6) -0.0064(6) -0.0037(6)
C32 0.0699(11) 0.0592(10) 0.0692(12) 0.0110(8) -0.0034(9) -0.0230(8)

loop_
_atom_type_symbol
_atom_type_description
_atom_type_scat_dispersion_real
_atom_type_scat_dispersion_imag
_atom_type_scat_source
C C 0.0033 0.0016 'International Tables Vol C Tables 4.2.6.8 and 6.1.1.4'
H H 0.0000 0.0000 'International Tables Vol C Tables 4.2.6.8 and 6.1.1.4'
N N 0.0061 0.0033 'International Tables Vol C Tables 4.2.6.8 and 6.1.1.4'
O O 0.0106 0.0060 'International Tables Vol C Tables 4.2.6.8 and 6.1.1.4'

loop_
_geom_angle_atom_site_label_1
_geom_angle_atom_site_label_2
_geom_angle_atom_site_label_3
_geom_angle
_geom_angle_site_symmetry_1
_geom_angle_site_symmetry_3
C11 O1 C16 117.80(13) . .
N2 N1 C3 121.69(11) . .
C2 N1 N2 108.82(11) . .
C2 N1 C3 129.49(12) . .
C1 N2 N1 101.70(12) . .
C2 N3 C1 101.95(13) . .
C9 N4 C6 120.79(12) . .
N2 C1 N3 116.09(15) . .
N2 C1 H1 122.0 . .
N3 C1 H1 122.0 . .
N1 C2 H2 124.3 . .
N3 C2 N1 111.42(13) . .
N3 C2 H2 124.3 . .
C4 C3 N1 120.09(12) . .
C4 C3 C8 120.65(13) . .
C8 C3 N1 119.25(12) . .
C3 C4 H4 120.1 . .
C3 C4 C5 119.84(13) . .
C5 C4 H4 120.1 . .
C4 C5 H5 119.8 . .
C4 C5 C6 120.36(13) . .
C6 C5 H5 119.8 . .
C5 C6 N4 124.16(12) . .
C5 C6 C7 118.80(13) . .
C7 C6 N4 116.97(12) . .
C6 C7 H7 119.4 . .
C8 C7 C6 121.23(13) . .
C8 C7 H7 119.4 . .
C3 C8 H8 120.4 . .
C7 C8 C3 119.11(13) . .
C7 C8 H8 120.4 . .
N4 C9 H9 119.4 . .
N4 C9 C10 121.20(13) . .
C10 C9 H9 119.4 . .
C11 C10 C9 120.87(13) . .
C15 C10 C9 120.80(13) . .
C15 C10 C11 118.27(13) . .
O1 C11 C10 116.22(12) . .
O1 C11 C12 123.67(14) . .
C12 C11 C10 120.10(14) . .
C11 C12 H12 120.0 . .
C13 C12 C11 119.94(15) . .
C13 C12 H12 120.0 . .
C12 C13 H13 119.6 . .
C12 C13 C14 120.88(15) . .
C14 C13 H13 119.6 . .
C13 C14 H14 120.3 . .
C15 C14 C13 119.36(16) . .
C15 C14 H14 120.3 . .
C10 C15 H15 119.3 . .
C14 C15 C10 121.44(15) . .
C14 C15 H15 119.3 . .
O1 C16 H16A 109.5 . .
O1 C16 H16B 109.5 . .
O1 C16 H16C 109.5 . .
H16A C16 H16B 109.5 . .
H16A C16 H16C 109.5 . .
H16B C16 H16C 109.5 . .
C27 O2 C32 118.19(13) . .
N6 N5 C19 121.71(11) . .
C18 N5 N6 109.07(11) . .
C18 N5 C19 129.12(11) . .
C17 N6 N5 101.61(12) . .
C18 N7 C17 101.88(12) . .
C25 N8 C22 116.79(12) . .
N6 C17 N7 116.07(14) . .
N6 C17 H17 122.0 . .
N7 C17 H17 122.0 . .
N5 C18 H18 124.3 . .
N7 C18 N5 111.36(13) . .
N7 C18 H18 124.3 . .
C20 C19 N5 120.20(12) . .
C24 C19 N5 118.98(12) . .
C24 C19 C20 120.81(13) . .
C19 C20 H20 120.1 . .
C19 C20 C21 119.76(13) . .
C21 C20 H20 120.1 . .
C20 C21 H21 119.9 . .
C20 C21 C22 120.12(13) . .
C22 C21 H21 119.9 . .
C21 C22 N8 118.97(12) . .
C23 C22 N8 121.85(12) . .
C23 C22 C21 119.15(13) . .
C22 C23 H23 119.5 . .
C24 C23 C22 120.92(13) . .
C24 C23 H23 119.5 . .
C19 C24 C23 119.10(13) . .
C19 C24 H24 120.4 . .
C23 C24 H24 120.4 . .
N8 C25 H25 118.6 . .
N8 C25 C26 122.73(13) . .
C26 C25 H25 118.6 . .
C27 C26 C25 119.74(13) . .
C31 C26 C25 121.41(13) . .
C31 C26 C27 118.85(13) . .
O2 C27 C26 115.90(12) . .
O2 C27 C28 124.50(14) . .
C28 C27 C26 119.60(14) . .
C27 C28 H28 120.0 . .
C29 C28 C27 119.98(15) . .
C29 C28 H28 120.0 . .
C28 C29 H29 119.4 . .
C30 C29 C28 121.27(14) . .
C30 C29 H29 119.4 . .
C29 C30 H30 120.6 . .
C29 C30 C31 118.87(15) . .
C31 C30 H30 120.6 . .
C26 C31 H31 119.3 . .
C30 C31 C26 121.43(15) . .
C30 C31 H31 119.3 . .
O2 C32 H32A 109.5 . .
O2 C32 H32B 109.5 . .
O2 C32 H32C 109.5 . .
H32A C32 H32B 109.5 . .
H32A C32 H32C 109.5 . .
H32B C32 H32C 109.5 . .

loop_
_geom_bond_atom_site_label_1
_geom_bond_atom_site_label_2
_geom_bond_distance
_geom_bond_site_symmetry_2
O1 C11 1.3676(19) .
O1 C16 1.4312(19) .
N1 N2 1.3650(16) .
N1 C2 1.3414(18) .
N1 C3 1.4289(17) .
N2 C1 1.321(2) .
N3 C1 1.346(2) .
N3 C2 1.313(2) .
N4 C6 1.4224(17) .
N4 C9 1.2708(18) .
C1 H1 0.9300 .
C2 H2 0.9300 .
C3 C4 1.384(2) .
C3 C8 1.389(2) .
C4 H4 0.9300 .
C4 C5 1.389(2) .
C5 H5 0.9300 .
C5 C6 1.394(2) .
C6 C7 1.395(2) .
C7 H7 0.9300 .
C7 C8 1.3830(19) .
C8 H8 0.9300 .
C9 H9 0.9300 .
C9 C10 1.4692(19) .
C10 C11 1.408(2) .
C10 C15 1.399(2) .
C11 C12 1.394(2) .
C12 H12 0.9300 .
C12 C13 1.382(3) .
C13 H13 0.9300 .
C13 C14 1.383(3) .
C14 H14 0.9300 .
C14 C15 1.382(2) .
C15 H15 0.9300 .
C16 H16A 0.9600 .
C16 H16B 0.9600 .
C16 H16C 0.9600 .
O2 C27 1.3613(19) .
O2 C32 1.428(2) .
N5 N6 1.3673(16) .
N5 C18 1.3377(18) .
N5 C19 1.4317(17) .
N6 C17 1.3189(19) .
N7 C17 1.350(2) .
N7 C18 1.3153(19) .
N8 C22 1.4232(17) .
N8 C25 1.2723(19) .
C17 H17 0.9300 .
C18 H18 0.9300 .
C19 C20 1.385(2) .
C19 C24 1.383(2) .
C20 H20 0.9300 .
C20 C21 1.386(2) .
C21 H21 0.9300 .
C21 C22 1.393(2) .
C22 C23 1.390(2) .
C23 H23 0.9300 .
C23 C24 1.385(2) .
C24 H24 0.9300 .
C25 H25 0.9300 .
C25 C26 1.4664(18) .
C26 C27 1.403(2) .
C26 C31 1.392(2) .
C27 C28 1.395(2) .
C28 H28 0.9300 .
C28 C29 1.379(3) .
C29 H29 0.9300 .
C29 C30 1.378(3) .
C30 H30 0.9300 .
C30 C31 1.386(2) .
C31 H31 0.9300 .
C32 H32A 0.9600 .
C32 H32B 0.9600 .
C32 H32C 0.9600 .

loop_
_geom_torsion_atom_site_label_1
_geom_torsion_atom_site_label_2
_geom_torsion_atom_site_label_3
_geom_torsion_atom_site_label_4
_geom_torsion
_geom_torsion_site_symmetry_1
_geom_torsion_site_symmetry_2
_geom_torsion_site_symmetry_3
_geom_torsion_site_symmetry_4
O1 C11 C12 C13 179.25(16) . . . .
N1 N2 C1 N3 -0.3(2) . . . .
N1 C3 C4 C5 178.87(13) . . . .
N1 C3 C8 C7 -177.60(12) . . . .
N2 N1 C2 N3 0.61(19) . . . .
N2 N1 C3 C4 26.4(2) . . . .
N2 N1 C3 C8 -155.14(14) . . . .
N4 C6 C7 C8 178.33(13) . . . .
N4 C9 C10 C11 -179.27(14) . . . .
N4 C9 C10 C15 3.6(2) . . . .
C1 N3 C2 N1 -0.71(19) . . . .
C2 N1 N2 C1 -0.20(18) . . . .
C2 N1 C3 C4 -153.94(16) . . . .
C2 N1 C3 C8 24.6(2) . . . .
C2 N3 C1 N2 0.6(2) . . . .
C3 N1 N2 C1 179.55(13) . . . .
C3 N1 C2 N3 -179.12(13) . . . .
C3 C4 C5 C6 -0.8(2) . . . .
C4 C3 C8 C7 0.9(2) . . . .
C4 C5 C6 N4 -176.79(14) . . . .
C4 C5 C6 C7 -0.1(2) . . . .
C5 C6 C7 C8 1.4(2) . . . .
C6 N4 C9 C10 -178.95(13) . . . .
C6 C7 C8 C3 -1.8(2) . . . .
C8 C3 C4 C5 0.4(2) . . . .
C9 N4 C6 C5 -33.4(2) . . . .
C9 N4 C6 C7 149.92(15) . . . .
C9 C10 C11 O1 3.3(2) . . . .
C9 C10 C11 C12 -177.07(14) . . . .
C9 C10 C15 C14 177.42(15) . . . .
C10 C11 C12 C13 -0.3(2) . . . .
C11 C10 C15 C14 0.2(2) . . . .
C11 C12 C13 C14 0.1(3) . . . .
C12 C13 C14 C15 0.3(3) . . . .
C13 C14 C15 C10 -0.4(3) . . . .
C15 C10 C11 O1 -179.43(14) . . . .
C15 C10 C11 C12 0.2(2) . . . .
C16 O1 C11 C10 -172.57(14) . . . .
C16 O1 C11 C12 7.9(2) . . . .
O2 C27 C28 C29 -179.62(14) . . . .
N5 N6 C17 N7 -0.1(2) . . . .
N5 C19 C20 C21 179.19(12) . . . .
N5 C19 C24 C23 -178.84(13) . . . .
N6 N5 C18 N7 -0.26(18) . . . .
N6 N5 C19 C20 -45.32(19) . . . .
N6 N5 C19 C24 135.72(15) . . . .
N8 C22 C23 C24 178.53(14) . . . .
N8 C25 C26 C27 167.62(13) . . . .
N8 C25 C26 C31 -12.9(2) . . . .
C17 N7 C18 N5 0.17(18) . . . .
C18 N5 N6 C17 0.22(17) . . . .
C18 N5 C19 C20 138.71(16) . . . .
C18 N5 C19 C24 -40.2(2) . . . .
C18 N7 C17 N6 0.0(2) . . . .
C19 N5 N6 C17 -176.47(13) . . . .
C19 N5 C18 N7 176.11(13) . . . .
C19 C20 C21 C22 -1.2(2) . . . .
C20 C19 C24 C23 2.2(2) . . . .
C20 C21 C22 N8 -178.14(13) . . . .
C20 C21 C22 C23 3.9(2) . . . .
C21 C22 C23 C24 -3.6(2) . . . .
C22 N8 C25 C26 176.02(12) . . . .
C22 C23 C24 C19 0.6(2) . . . .
C24 C19 C20 C21 -1.9(2) . . . .
C25 N8 C22 C21 134.82(15) . . . .
C25 N8 C22 C23 -47.32(19) . . . .
C25 C26 C27 O2 -0.46(18) . . . .
C25 C26 C27 C28 179.83(13) . . . .
C25 C26 C31 C30 -179.83(13) . . . .
C26 C27 C28 C29 0.1(2) . . . .
C27 C26 C31 C30 -0.3(2) . . . .
C27 C28 C29 C30 -0.5(2) . . . .
C28 C29 C30 C31 0.4(2) . . . .
C29 C30 C31 C26 0.0(2) . . . .
C31 C26 C27 O2 -179.96(12) . . . .
C31 C26 C27 C28 0.3(2) . . . .
C32 O2 C27 C26 -175.29(13) . . . .
C32 O2 C27 C28 4.4(2) . . . .
